data_7213713
loop_
_publ_author_name
'Yuan, Shuai'
'Liu, Shan-Shan'
'Sun, Di'

_publ_section_title
;
 Two isomeric [Cu4I4] luminophores: solvothermal/mechanochemical
 syntheses, structures and thermochromic luminescence properties
;
_journal_issue 10
_journal_name_full CrystEngComm
_journal_page_first 1927
_journal_paper_doi 10.1039/c3ce42195c
_journal_volume 16
_journal_year 2014
_chemical_formula_sum 'C16 H20 Cu2 I2 N4'
_chemical_formula_weight 649.24
_chemical_name_systematic
; 
 ? 
;
_space_group_crystal_system monoclinic
_space_group_IT_number 15
_space_group_name_Hall '-C 2yc'
_space_group_name_H-M_alt 'C 1 2/c 1'
_symmetry_space_group_name_Hall '-C 2yc'
_symmetry_space_group_name_H-M 'C 1 2/c 1'
_atom_sites_solution_hydrogens geom
_atom_sites_solution_primary direct
_atom_sites_solution_secondary difmap
_audit_creation_method SHELXL-97
_cell_angle_alpha 90.00
_cell_angle_beta 114.5222(10)
_cell_angle_gamma 90.00
_cell_formula_units_Z 8
_cell_length_a 18.4648(10)
_cell_length_b 18.9507(10)
_cell_length_c 12.1406(7)
_cell_measurement_temperature 100(2)
_cell_volume 3865.1(4)
_computing_structure_refinement 'SHELXL-97 (Sheldrick, 1997)'
_computing_structure_solution 'SHELXS-97 (Sheldrick, 1990)'
_diffrn_ambient_temperature 100(2)
_diffrn_measured_fraction_theta_full 0.988
_diffrn_measured_fraction_theta_max 0.988
_diffrn_radiation_monochromator graphite
_diffrn_radiation_source 'fine-focus sealed tube'
_diffrn_radiation_type MoK\a
_diffrn_radiation_wavelength 0.71073
_diffrn_reflns_av_R_equivalents 0.0540
_diffrn_reflns_av_sigmaI/netI 0.0743
_diffrn_reflns_limit_h_max 22
_diffrn_reflns_limit_h_min -11
_diffrn_reflns_limit_k_max 23
_diffrn_reflns_limit_k_min -16
_diffrn_reflns_limit_l_max 14
_diffrn_reflns_limit_l_min -14
_diffrn_reflns_number 7733
_diffrn_reflns_theta_full 26.00
_diffrn_reflns_theta_max 26.00
_diffrn_reflns_theta_min 2.04
_exptl_absorpt_coefficient_mu 5.401
_exptl_absorpt_correction_T_max 0.5634
_exptl_absorpt_correction_T_min 0.2941
_exptl_absorpt_correction_type multi-scan
_exptl_absorpt_process_details SADABS
_exptl_crystal_colour yellow
_exptl_crystal_density_diffrn 2.231
_exptl_crystal_density_method 'not measured'
_exptl_crystal_description block
_exptl_crystal_F_000 2464
_exptl_crystal_size_max 0.30
_exptl_crystal_size_mid 0.15
_exptl_crystal_size_min 0.12
_refine_diff_density_max 1.793
_refine_diff_density_min -1.880
_refine_diff_density_rms 0.398
_refine_ls_extinction_method none
_refine_ls_goodness_of_fit_ref 1.089
_refine_ls_hydrogen_treatment constr
_refine_ls_matrix_type full
_refine_ls_number_parameters 217
_refine_ls_number_reflns 3763
_refine_ls_number_restraints 6
_refine_ls_restrained_S_all 1.089
_refine_ls_R_factor_all 0.0608
_refine_ls_R_factor_gt 0.0589
_refine_ls_shift/su_max 0.000
_refine_ls_shift/su_mean 0.000
_refine_ls_structure_factor_coef Fsqd
_refine_ls_weighting_details 'calc w=1/[\s^2^(Fo^2^)+(0.1325P)^2^+14.3222P] where P=(Fo^2^+2Fc^2^)/3'
_refine_ls_weighting_scheme calc
_refine_ls_wR_factor_gt 0.1832
_refine_ls_wR_factor_ref 0.1856
_reflns_number_gt 3524
_reflns_number_total 3763
_reflns_threshold_expression >2sigma(I)
_cod_data_source_file c3ce42195c.txt
_cod_data_source_block p1-100K
_cod_depositor_comments
;
The following automatic conversions were performed:

'_exptl_absorpt_correction_type' value 'MULTI-SCAN' changed to
'multi-scan' according to
/usr/data/users/saulius/automatic-downloads/current/RSC/lib/dictionaries/cif_core.dic
dictionary named 'cif_core.dic' version 2.4.2 from 2011-04-26.

Automatic conversion script
Id: cif_fix_values 2281 2013-09-26 08:29:07Z andrius 
;
_cod_database_code 7213713

loop_
_symmetry_equiv_pos_as_xyz
'x, y, z'
'-x, y, -z+1/2'
'x+1/2, y+1/2, z'
'-x+1/2, y+1/2, -z+1/2'
'-x, -y, -z'
'x, -y, z-1/2'
'-x+1/2, -y+1/2, -z'
'x+1/2, -y+1/2, z-1/2'

loop_
_atom_site_label
_atom_site_type_symbol
_atom_site_fract_x
_atom_site_fract_y
_atom_site_fract_z
_atom_site_U_iso_or_equiv
_atom_site_adp_type
_atom_site_occupancy
_atom_site_symmetry_multiplicity
_atom_site_calc_flag
_atom_site_refinement_flags
Cu1 Cu 0.43607(5) 0.15271(4) 0.63942(8) 0.0137(3) Uani 1 1 d .
Cu2 Cu 0.55491(5) 0.25256(4) 0.70967(8) 0.0148(3) Uani 1 1 d .
I1 I 0.57682(3) 0.11600(2) 0.65413(4) 0.0136(2) Uani 1 1 d .
I2 I 0.41015(3) 0.28834(2) 0.55515(4) 0.0135(2) Uani 1 1 d .
C1 C 0.2780(4) 0.0845(4) 0.5276(6) 0.0145(14) Uani 1 1 d .
H1 H 0.2728 0.1050 0.5953 0.017 Uiso 1 1 calc R
C2 C 0.2155(5) 0.0454(4) 0.4481(7) 0.0167(15) Uani 1 1 d .
H2 H 0.1692 0.0383 0.4625 0.020 Uiso 1 1 calc R
C3 C 0.2206(5) 0.0159(3) 0.3452(7) 0.0156(15) Uani 1 1 d .
C4 C 0.2897(5) 0.0289(4) 0.3302(7) 0.0173(15) Uani 1 1 d .
H4 H 0.2956 0.0112 0.2612 0.021 Uiso 1 1 calc R
C5 C 0.3505(5) 0.0680(4) 0.4168(7) 0.0186(15) Uani 1 1 d .
H5 H 0.3978 0.0755 0.4054 0.022 Uiso 1 1 calc R
C6 C 0.1554(5) -0.0299(4) 0.2568(7) 0.0183(15) Uani 1 1 d .
H6A H 0.1412 -0.0123 0.1737 0.022 Uiso 1 1 calc R
H6B H 0.1756 -0.0787 0.2614 0.022 Uiso 1 1 calc R
C7 C 0.0346(5) 0.0322(4) 0.2321(7) 0.0180(15) Uani 1 1 d .
H7A H 0.0144 0.0330 0.1427 0.022 Uiso 1 1 calc R
H7B H 0.0673 0.0750 0.2643 0.022 Uiso 1 1 calc R
C8 C 0.0351(4) -0.0939(4) 0.2336(8) 0.0202(16) Uani 1 1 d .
H8A H 0.0679 -0.1365 0.2677 0.024 Uiso 1 1 calc R
H8B H 0.0159 -0.0956 0.1444 0.024 Uiso 1 1 calc R
C9 C 0.6318(4) 0.3330(4) 0.5779(7) 0.0173(15) Uani 1 1 d .
H9 H 0.5785 0.3439 0.5247 0.021 Uiso 1 1 calc R
C10 C 0.6906(4) 0.3563(4) 0.5464(7) 0.0175(15) Uani 1 1 d .
H10 H 0.6780 0.3829 0.4744 0.021 Uiso 1 1 calc R
C11 C 0.7700(4) 0.3404(4) 0.6221(7) 0.0187(14) Uani 1 1 d U
C12 C 0.7837(5) 0.3038(4) 0.7269(7) 0.0191(16) Uani 1 1 d .
H12 H 0.8368 0.2930 0.7816 0.023 Uiso 1 1 calc R
C13 C 0.7206(5) 0.2824(4) 0.7536(7) 0.0200(16) Uani 1 1 d .
H13 H 0.7318 0.2578 0.8270 0.024 Uiso 1 1 calc R
C14 C 0.8364(4) 0.3692(5) 0.5901(7) 0.0221(15) Uani 1 1 d U
H14A H 0.8394 0.3402 0.5243 0.026 Uiso 1 1 calc R
H14B H 0.8229 0.4181 0.5594 0.026 Uiso 1 1 calc R
C15 C 0.9610(4) 0.4322(4) 0.6940(6) 0.0147(14) Uani 1 1 d .
H15A H 0.9302 0.4751 0.6931 0.018 Uiso 1 1 calc R
H15B H 0.9718 0.4326 0.6206 0.018 Uiso 1 1 calc R
C16 C 0.9616(5) 0.3055(4) 0.6940(7) 0.0199(16) Uani 1 1 d .
H16A H 0.9730 0.3053 0.6212 0.024 Uiso 1 1 calc R
H16B H 0.9306 0.2626 0.6923 0.024 Uiso 1 1 calc R
N1 N 0.3461(4) 0.0955(3) 0.5150(5) 0.0127(12) Uani 1 1 d .
N2 N 0.6434(4) 0.2957(3) 0.6781(6) 0.0136(13) Uani 1 1 d .
N3 N 0.9149(4) 0.3694(3) 0.6935(6) 0.0158(12) Uani 1 1 d .
N4 N 0.0836(4) -0.0311(3) 0.2801(6) 0.0196(14) Uani 1 1 d .

loop_
_atom_site_aniso_label
_atom_site_aniso_U_11
_atom_site_aniso_U_22
_atom_site_aniso_U_33
_atom_site_aniso_U_23
_atom_site_aniso_U_13
_atom_site_aniso_U_12
Cu1 0.0117(5) 0.0150(5) 0.0161(5) -0.0036(3) 0.0074(4) -0.0023(3)
Cu2 0.0098(5) 0.0184(5) 0.0184(5) 0.0047(3) 0.0080(4) -0.0013(3)
I1 0.0122(3) 0.0175(3) 0.0140(3) -0.00058(15) 0.0084(2) 0.00291(16)
I2 0.0117(3) 0.0131(3) 0.0137(3) 0.00142(15) 0.0032(2) 0.00134(15)
C1 0.015(4) 0.016(3) 0.012(3) -0.003(3) 0.006(3) -0.001(3)
C2 0.017(4) 0.021(4) 0.016(3) -0.003(3) 0.010(3) -0.001(3)
C3 0.018(4) 0.009(3) 0.019(4) 0.000(3) 0.007(3) 0.000(3)
C4 0.028(4) 0.013(3) 0.018(4) 0.000(3) 0.016(3) 0.004(3)
C5 0.017(4) 0.023(4) 0.022(4) -0.002(3) 0.015(3) 0.000(3)
C6 0.015(4) 0.013(3) 0.021(4) -0.005(3) 0.002(3) 0.003(3)
C7 0.018(4) 0.015(3) 0.017(3) -0.005(3) 0.004(3) 0.001(3)
C8 0.010(4) 0.012(3) 0.031(4) -0.005(3) 0.002(3) -0.001(3)
C9 0.011(3) 0.022(4) 0.014(3) 0.007(3) 0.000(3) -0.001(3)
C10 0.013(4) 0.023(4) 0.016(3) 0.009(3) 0.005(3) 0.002(3)
C11 0.009(3) 0.026(3) 0.018(3) 0.001(3) 0.003(3) -0.006(3)
C12 0.008(4) 0.024(4) 0.024(4) 0.008(3) 0.006(3) 0.003(3)
C13 0.018(4) 0.020(4) 0.020(4) 0.006(3) 0.006(3) -0.002(3)
C14 0.006(3) 0.037(4) 0.020(3) 0.003(3) 0.002(3) -0.004(3)
C15 0.015(4) 0.017(3) 0.014(3) 0.007(3) 0.008(3) 0.006(3)
C16 0.016(4) 0.015(3) 0.026(4) 0.001(3) 0.006(4) -0.001(3)
N1 0.009(3) 0.012(3) 0.016(3) 0.004(2) 0.004(2) 0.004(2)
N2 0.009(3) 0.018(3) 0.016(3) 0.004(2) 0.007(3) -0.003(2)
N3 0.005(3) 0.020(3) 0.022(3) 0.006(3) 0.005(3) -0.002(2)
N4 0.018(3) 0.012(3) 0.030(4) -0.001(3) 0.011(3) -0.005(3)

loop_
_atom_type_symbol
_atom_type_description
_atom_type_scat_dispersion_real
_atom_type_scat_dispersion_imag
_atom_type_scat_source
C C 0.0033 0.0016 'International Tables Vol C Tables 4.2.6.8 and 6.1.1.4'
H H 0.0000 0.0000 'International Tables Vol C Tables 4.2.6.8 and 6.1.1.4'
Cu Cu 0.3201 1.2651 'International Tables Vol C Tables 4.2.6.8 and 6.1.1.4'
I I -0.4742 1.8119 'International Tables Vol C Tables 4.2.6.8 and 6.1.1.4'
N N 0.0061 0.0033 'International Tables Vol C Tables 4.2.6.8 and 6.1.1.4'

loop_
_geom_angle_atom_site_label_1
_geom_angle_atom_site_label_2
_geom_angle_atom_site_label_3
_geom_angle
_geom_angle_site_symmetry_1
_geom_angle_site_symmetry_3
N1 Cu1 Cu2 135.03(17) . 2_656
N1 Cu1 I1 112.98(17) . .
Cu2 Cu1 I1 111.98(4) 2_656 .
N1 Cu1 I1 101.08(17) . 2_656
Cu2 Cu1 I1 62.43(3) 2_656 2_656
I1 Cu1 I1 109.53(3) . 2_656
N1 Cu1 I2 105.12(16) . .
Cu2 Cu1 I2 61.83(3) 2_656 .
I1 Cu1 I2 106.82(3) . .
I1 Cu1 I2 121.29(3) 2_656 .
N1 Cu1 Cu1 146.45(16) . 2_656
Cu2 Cu1 Cu1 62.03(3) 2_656 2_656
I1 Cu1 Cu1 60.50(3) . 2_656
I1 Cu1 Cu1 57.58(3) 2_656 2_656
I2 Cu1 Cu1 108.19(2) . 2_656
N1 Cu1 Cu2 153.85(17) . .
Cu2 Cu1 Cu2 57.96(4) 2_656 .
I1 Cu1 Cu2 61.40(3) . .
I1 Cu1 Cu2 104.78(4) 2_656 .
I2 Cu1 Cu2 57.50(3) . .
Cu1 Cu1 Cu2 56.28(3) 2_656 .
N2 Cu2 Cu1 127.99(18) . 2_656
N2 Cu2 Cu2 154.35(18) . 2_656
Cu1 Cu2 Cu2 64.12(3) 2_656 2_656
N2 Cu2 I2 115.21(18) . .
Cu1 Cu2 I2 116.06(4) 2_656 .
Cu2 Cu2 I2 63.14(4) 2_656 .
N2 Cu2 I2 103.93(19) . 2_656
Cu1 Cu2 I2 61.66(3) 2_656 2_656
Cu2 Cu2 I2 59.26(3) 2_656 2_656
I2 Cu2 I2 114.11(3) . 2_656
N2 Cu2 I1 97.02(18) . .
Cu1 Cu2 I1 60.83(3) 2_656 .
Cu2 Cu2 I1 108.11(2) 2_656 .
I2 Cu2 I1 106.06(3) . .
I2 Cu2 I1 119.63(3) 2_656 .
N2 Cu2 Cu1 146.20(19) . .
Cu1 Cu2 Cu1 61.69(4) 2_656 .
Cu2 Cu2 Cu1 57.92(3) 2_656 .
I2 Cu2 Cu1 60.93(3) . .
I2 Cu2 Cu1 107.82(4) 2_656 .
I1 Cu2 Cu1 57.01(3) . .
Cu1 I1 Cu1 61.92(3) . 2_656
Cu1 I1 Cu2 61.59(3) . .
Cu1 I1 Cu2 56.75(3) 2_656 .
Cu2 I2 Cu1 61.58(3) . .
Cu2 I2 Cu2 57.60(3) . 2_656
Cu1 I2 Cu2 56.51(3) . 2_656
N1 C1 C2 123.8(6) . .
N1 C1 H1 118.1 . .
C2 C1 H1 118.1 . .
C1 C2 C3 119.5(7) . .
C1 C2 H2 120.3 . .
C3 C2 H2 120.3 . .
C4 C3 C2 116.8(7) . .
C4 C3 C6 121.0(7) . .
C2 C3 C6 122.1(7) . .
C3 C4 C5 119.6(6) . .
C3 C4 H4 120.2 . .
C5 C4 H4 120.2 . .
N1 C5 C4 123.6(7) . .
N1 C5 H5 118.2 . .
C4 C5 H5 118.2 . .
N4 C6 C3 112.9(6) . .
N4 C6 H6A 109.0 . .
C3 C6 H6A 109.0 . .
N4 C6 H6B 109.0 . .
C3 C6 H6B 109.0 . .
H6A C6 H6B 107.8 . .
N4 C7 C7 109.9(5) . 2
N4 C7 H7A 109.7 . .
C7 C7 H7A 109.7 2 .
N4 C7 H7B 109.7 . .
C7 C7 H7B 109.7 2 .
H7A C7 H7B 108.2 . .
N4 C8 C8 110.9(6) . 2
N4 C8 H8A 109.5 . .
C8 C8 H8A 109.5 2 .
N4 C8 H8B 109.5 . .
C8 C8 H8B 109.5 2 .
H8A C8 H8B 108.1 . .
N2 C9 C10 125.2(7) . .
N2 C9 H9 117.4 . .
C10 C9 H9 117.4 . .
C9 C10 C11 118.9(7) . .
C9 C10 H10 120.6 . .
C11 C10 H10 120.6 . .
C12 C11 C10 117.1(7) . .
C12 C11 C14 123.6(7) . .
C10 C11 C14 119.1(7) . .
C11 C12 C13 120.7(7) . .
C11 C12 H12 119.7 . .
C13 C12 H12 119.7 . .
N2 C13 C12 122.3(7) . .
N2 C13 H13 118.9 . .
C12 C13 H13 118.9 . .
N3 C14 C11 113.1(6) . .
N3 C14 H14A 109.0 . .
C11 C14 H14A 109.0 . .
N3 C14 H14B 109.0 . .
C11 C14 H14B 109.0 . .
H14A C14 H14B 107.8 . .
N3 C15 C15 109.8(5) . 2_756
N3 C15 H15A 109.7 . .
C15 C15 H15A 109.7 2_756 .
N3 C15 H15B 109.7 . .
C15 C15 H15B 109.7 2_756 .
H15A C15 H15B 108.2 . .
N3 C16 C16 109.4(6) . 2_756
N3 C16 H16A 109.8 . .
C16 C16 H16A 109.8 2_756 .
N3 C16 H16B 109.8 . .
C16 C16 H16B 109.8 2_756 .
H16A C16 H16B 108.2 . .
C5 N1 C1 116.6(6) . .
C5 N1 Cu1 122.5(5) . .
C1 N1 Cu1 120.9(5) . .
C9 N2 C13 115.8(6) . .
C9 N2 Cu2 123.5(5) . .
C13 N2 Cu2 120.5(5) . .
C15 N3 C14 111.8(6) . .
C15 N3 C16 109.1(6) . .
C14 N3 C16 111.6(6) . .
C8 N4 C6 113.5(6) . .
C8 N4 C7 109.5(6) . .
C6 N4 C7 111.6(6) . .

loop_
_geom_bond_atom_site_label_1
_geom_bond_atom_site_label_2
_geom_bond_distance
_geom_bond_site_symmetry_2
Cu1 N1 2.033(6) .
Cu1 Cu2 2.5908(12) 2_656
Cu1 I1 2.6238(10) .
Cu1 I1 2.7052(10) 2_656
Cu1 I2 2.7343(10) .
Cu1 Cu1 2.7425(18) 2_656
Cu1 Cu2 2.7513(12) .
Cu2 N2 2.001(6) .
Cu2 Cu1 2.5908(12) 2_656
Cu2 Cu2 2.5920(17) 2_656
Cu2 I2 2.6384(10) .
Cu2 I2 2.7385(10) 2_656
Cu2 I1 2.7463(10) .
I1 Cu1 2.7052(10) 2_656
I2 Cu2 2.7385(10) 2_656
C1 N1 1.344(9) .
C1 C2 1.374(10) .
C1 H1 0.9500 .
C2 C3 1.406(10) .
C2 H2 0.9500 .
C3 C4 1.385(11) .
C3 C6 1.511(10) .
C4 C5 1.390(11) .
C4 H4 0.9500 .
C5 N1 1.336(10) .
C5 H5 0.9500 .
C6 N4 1.465(10) .
C6 H6A 0.9900 .
C6 H6B 0.9900 .
C7 N4 1.470(10) .
C7 C7 1.511(15) 2
C7 H7A 0.9900 .
C7 H7B 0.9900 .
C8 N4 1.456(9) .
C8 C8 1.506(15) 2
C8 H8A 0.9900 .
C8 H8B 0.9900 .
C9 N2 1.346(9) .
C9 C10 1.366(10) .
C9 H9 0.9500 .
C10 C11 1.402(10) .
C10 H10 0.9500 .
C11 C12 1.378(11) .
C11 C14 1.532(10) .
C12 C13 1.393(11) .
C12 H12 0.9500 .
C13 N2 1.360(10) .
C13 H13 0.9500 .
C14 N3 1.472(9) .
C14 H14A 0.9900 .
C14 H14B 0.9900 .
C15 N3 1.462(9) .
C15 C15 1.515(14) 2_756
C15 H15A 0.9900 .
C15 H15B 0.9900 .
C16 N3 1.485(10) .
C16 C16 1.502(15) 2_756
C16 H16A 0.9900 .
C16 H16B 0.9900 .
